data_7041687
loop_
_publ_author_name
'Han, Haixiang'
'Wei, Zheng'
'Barry, Matthew C.'
'Filatov, Alexander S.'
'Dikarev, Evgeny V.'

_publ_section_title
;
 Heterometallic molecular precursors for a lithium-iron oxide material:
 synthesis, solid state structure, solution and gas-phase behaviour, and
 thermal decomposition.
;
_journal_issue 17
_journal_name_full 'Dalton transactions (Cambridge, England : 2003)'
_journal_page_first 5644
_journal_page_last 5649
_journal_paper_doi 10.1039/c6dt04602a
_journal_volume 46
_journal_year 2017
_chemical_formula_moiety 'C48 H60 F18 Fe2 Li2 O12'
_chemical_formula_sum 'C48 H60 F18 Fe2 Li2 O12'
_chemical_formula_weight 1296.54
_chemical_name_systematic
; 
 ? 
;
_space_group_crystal_system triclinic
_space_group_IT_number 2
_space_group_name_Hall '-P 1'
_space_group_name_H-M_alt 'P -1'
_symmetry_space_group_name_Hall '-P 1'
_symmetry_space_group_name_H-M 'P -1'
_atom_sites_solution_hydrogens geom
_atom_sites_solution_primary direct
_atom_sites_solution_secondary difmap
_audit_creation_method SHELXL-97
_audit_update_record
;
2016-11-21 deposited with the CCDC.
2017-01-13 downloaded from the CCDC.
;
_cell_angle_alpha 91.399(2)
_cell_angle_beta 113.519(2)
_cell_angle_gamma 100.038(2)
_cell_formula_units_Z 1
_cell_length_a 11.3877(11)
_cell_length_b 11.8362(11)
_cell_length_c 11.9720(11)
_cell_measurement_reflns_used 9936
_cell_measurement_temperature 100(2)
_cell_measurement_theta_max 28.68
_cell_measurement_theta_min 2.87
_cell_volume 1449.1(2)
_computing_cell_refinement 'SAINT V.8.27 (Bruker AXS Inc., 2012)'
_computing_data_collection 'APEX2 v.2016.1-0 (Bruker AXS Inc., 2016)'
_computing_data_reduction 'SAINT V.8.27 (Bruker AXS Inc., 2012)'
_computing_molecular_graphics 'SHELXTL Ver. 6.14'
_computing_publication_material 'SHELXTL Ver. 6.14'
_computing_structure_refinement 'SHELXL-97 (Sheldrick, 2008)'
_computing_structure_solution 'SHELXS-97 (Sheldrick, 2008)'
_diffrn_ambient_temperature 100(2)
_diffrn_measured_fraction_theta_full 0.997
_diffrn_measured_fraction_theta_max 0.997
_diffrn_measurement_device_type 'Bruker D8 Venture PHOTON 100 CMOS'
_diffrn_measurement_method 'omega and phi scans'
_diffrn_radiation_monochromator graphite
_diffrn_radiation_source 'fine-focus sealed tube'
_diffrn_radiation_type MoK\a
_diffrn_radiation_wavelength 0.71073
_diffrn_reflns_av_R_equivalents 0.0437
_diffrn_reflns_av_sigmaI/netI 0.0274
_diffrn_reflns_limit_h_max 15
_diffrn_reflns_limit_h_min -15
_diffrn_reflns_limit_k_max 15
_diffrn_reflns_limit_k_min -15
_diffrn_reflns_limit_l_max 16
_diffrn_reflns_limit_l_min -16
_diffrn_reflns_number 70343
_diffrn_reflns_theta_full 28.69
_diffrn_reflns_theta_max 28.69
_diffrn_reflns_theta_min 3.24
_exptl_absorpt_coefficient_mu 0.614
_exptl_absorpt_correction_T_max 0.9526
_exptl_absorpt_correction_T_min 0.8976
_exptl_absorpt_correction_type multi-scan
_exptl_absorpt_process_details
;
SADABS V2012/1 (Bruker AXS Inc.)
;
_exptl_crystal_colour red
_exptl_crystal_density_diffrn 1.486
_exptl_crystal_density_meas ?
_exptl_crystal_density_method none
_exptl_crystal_description needle
_exptl_crystal_F_000 664
_exptl_crystal_size_max 0.18
_exptl_crystal_size_mid 0.08
_exptl_crystal_size_min 0.08
_refine_diff_density_max 0.784
_refine_diff_density_min -0.641
_refine_diff_density_rms 0.085
_refine_ls_extinction_coef noref
_refine_ls_extinction_method none
_refine_ls_goodness_of_fit_ref 1.057
_refine_ls_hydrogen_treatment constr
_refine_ls_matrix_type full
_refine_ls_number_parameters 387
_refine_ls_number_reflns 7452
_refine_ls_number_restraints 18
_refine_ls_restrained_S_all 1.073
_refine_ls_R_factor_all 0.0637
_refine_ls_R_factor_gt 0.0487
_refine_ls_shift/su_max 0.002
_refine_ls_shift/su_mean 0.000
_refine_ls_structure_factor_coef Fsqd
_refine_ls_weighting_details 'calc w=1/[\s^2^(Fo^2^)+(0.0463P)^2^+2.5546P] where P=(Fo^2^+2Fc^2^)/3'
_refine_ls_weighting_scheme calc
_refine_ls_wR_factor_gt 0.1104
_refine_ls_wR_factor_ref 0.1189
_reflns_number_gt 6219
_reflns_number_total 7452
_reflns_threshold_expression >2sigma(I)
_cod_data_source_file c6dt04602a2.cif
_cod_data_source_block LiFeptac3
_cod_depositor_comments
;
The following automatic conversions were performed:

'_exptl_crystal_density_meas' value 'not measured' was changed to '?'
- the value is perceived as not measured.

Automatic conversion script
Id: cif_fix_values 4268 2015-11-12 08:31:59Z antanas 

 Adding full bibliography for 7041683--7041687.cif.
;
_cod_database_code 7041687

loop_
_symmetry_equiv_pos_as_xyz
'x, y, z'
'-x, -y, -z'

loop_
_atom_site_label
_atom_site_type_symbol
_atom_site_fract_x
_atom_site_fract_y
_atom_site_fract_z
_atom_site_U_iso_or_equiv
_atom_site_adp_type
_atom_site_occupancy
_atom_site_symmetry_multiplicity
_atom_site_calc_flag
_atom_site_refinement_flags
_atom_site_disorder_assembly
_atom_site_disorder_group
Li1 Li 0.9274(4) 0.1467(3) 0.8579(4) 0.0172(7) Uani 1 1 d . . .
Fe1 Fe 1.09777(3) 0.10999(3) 1.11342(3) 0.01192(9) Uani 1 1 d . . .
O1 O 1.29417(15) 0.16898(14) 1.18347(14) 0.0172(3) Uani 1 1 d . A .
O2 O 1.08719(15) 0.22608(13) 0.98750(14) 0.0137(3) Uani 1 1 d . A .
O3 O 0.89081(14) 0.04911(13) 0.98844(13) 0.0124(3) Uani 1 1 d . . .
O4 O 0.78481(16) 0.21552(14) 0.81368(15) 0.0190(3) Uani 1 1 d . . .
O5 O 0.89683(15) 0.00359(13) 0.76009(13) 0.0144(3) Uani 1 1 d . . .
O6 O 0.92706(16) -0.22591(14) 0.77172(14) 0.0176(3) Uani 1 1 d . . .
C2 C 1.1789(2) 0.31082(19) 0.9981(2) 0.0154(4) Uani 1 1 d . . .
C3 C 1.3069(2) 0.3330(2) 1.0795(2) 0.0183(4) Uani 1 1 d . A .
H3 H 1.3622 0.4017 1.0761 0.022 Uiso 1 1 calc R . .
C4 C 1.3618(2) 0.25837(19) 1.1695(2) 0.0146(4) Uani 1 1 d . . .
C5 C 1.5071(2) 0.2822(2) 1.2539(2) 0.0176(4) Uani 1 1 d . A .
C6 C 1.5852(2) 0.3900(2) 1.2301(3) 0.0293(6) Uani 1 1 d . . .
H6A H 1.5511 0.4576 1.2425 0.044 Uiso 1 1 calc R A .
H6B H 1.5774 0.3817 1.1456 0.044 Uiso 1 1 calc R . .
H6C H 1.6774 0.4001 1.2868 0.044 Uiso 1 1 calc R . .
C7 C 1.5603(3) 0.1774(2) 1.2330(3) 0.0340(7) Uani 1 1 d . . .
H7A H 1.5506 0.1691 1.1479 0.051 Uiso 1 1 calc R A .
H7B H 1.5115 0.1078 1.2494 0.051 Uiso 1 1 calc R . .
H7C H 1.6530 0.1880 1.2883 0.051 Uiso 1 1 calc R . .
C8 C 1.5194(3) 0.2947(3) 1.3854(2) 0.0406(8) Uani 1 1 d . . .
H8A H 1.6117 0.3059 1.4420 0.061 Uiso 1 1 calc R A .
H8B H 1.4704 0.2248 1.4009 0.061 Uiso 1 1 calc R . .
H8C H 1.4840 0.3614 1.3977 0.061 Uiso 1 1 calc R . .
C9 C 0.7648(2) 0.00051(19) 1.1064(2) 0.0149(4) Uani 1 1 d . . .
C10 C 0.7855(2) 0.06211(18) 1.00253(19) 0.0127(4) Uani 1 1 d . . .
C11 C 0.6939(2) 0.12371(19) 0.9421(2) 0.0160(4) Uani 1 1 d . . .
H11 H 0.6213 0.1174 0.9634 0.019 Uiso 1 1 calc R . .
C12 C 0.6952(2) 0.19884(19) 0.84758(19) 0.0152(4) Uani 1 1 d . . .
C13 C 0.5771(2) 0.2551(2) 0.7849(2) 0.0184(4) Uani 1 1 d . . .
C14 C 0.5282(3) 0.3007(2) 0.8758(3) 0.0270(5) Uani 1 1 d . . .
H14A H 0.6006 0.3530 0.9412 0.040 Uiso 1 1 calc R . .
H14B H 0.4943 0.2359 0.9111 0.040 Uiso 1 1 calc R . .
H14C H 0.4585 0.3424 0.8331 0.040 Uiso 1 1 calc R . .
C15 C 0.4703(3) 0.1606(2) 0.6920(3) 0.0308(6) Uani 1 1 d . . .
H15A H 0.3930 0.1926 0.6464 0.046 Uiso 1 1 calc R . .
H15B H 0.4469 0.0973 0.7353 0.046 Uiso 1 1 calc R . .
H15C H 0.5029 0.1314 0.6348 0.046 Uiso 1 1 calc R . .
C16 C 0.6150(3) 0.3543(2) 0.7187(2) 0.0265(5) Uani 1 1 d . . .
H16A H 0.6821 0.4148 0.7789 0.040 Uiso 1 1 calc R . .
H16B H 0.5378 0.3861 0.6720 0.040 Uiso 1 1 calc R . .
H16C H 0.6493 0.3257 0.6628 0.040 Uiso 1 1 calc R . .
C17 C 0.8243(3) 0.0672(2) 0.5647(2) 0.0251(5) Uani 1 1 d . . .
C18 C 0.8675(2) -0.02765(19) 0.64681(19) 0.0149(4) Uani 1 1 d . . .
C19 C 0.8670(2) -0.1307(2) 0.5938(2) 0.0176(4) Uani 1 1 d . . .
H19 H 0.8439 -0.1386 0.5081 0.021 Uiso 1 1 calc R . .
C20 C 0.8996(2) -0.22806(19) 0.6601(2) 0.0148(4) Uani 1 1 d . . .
C21 C 0.9048(2) -0.3395(2) 0.5962(2) 0.0185(4) Uani 1 1 d . . .
C22 C 0.8451(3) -0.3444(3) 0.4563(2) 0.0326(6) Uani 1 1 d . . .
H22A H 0.8497 -0.4183 0.4212 0.049 Uiso 1 1 calc R . .
H22B H 0.8940 -0.2812 0.4310 0.049 Uiso 1 1 calc R . .
H22C H 0.7536 -0.3367 0.4270 0.049 Uiso 1 1 calc R . .
C23 C 0.8338(3) -0.4412(2) 0.6360(3) 0.0369(7) Uani 1 1 d . . .
H23A H 0.7411 -0.4376 0.6068 0.055 Uiso 1 1 calc R . .
H23B H 0.8724 -0.4377 0.7256 0.055 Uiso 1 1 calc R . .
H23C H 0.8423 -0.5135 0.6012 0.055 Uiso 1 1 calc R . .
C24 C 1.0498(3) -0.3449(3) 0.6414(3) 0.0340(6) Uani 1 1 d . . .
H24A H 1.0582 -0.4171 0.6062 0.051 Uiso 1 1 calc R . .
H24B H 1.0886 -0.3418 0.7309 0.051 Uiso 1 1 calc R . .
H24C H 1.0952 -0.2794 0.6159 0.051 Uiso 1 1 calc R . .
F4 F 0.63881(14) -0.02744(14) 1.08751(14) 0.0282(3) Uani 1 1 d . . .
F5 F 0.81046(16) -0.09609(13) 1.12403(15) 0.0291(4) Uani 1 1 d . . .
F6 F 0.82512(16) 0.06732(14) 1.21225(13) 0.0291(3) Uani 1 1 d . . .
F7 F 0.70213(18) 0.07527(16) 0.54564(16) 0.0412(4) Uani 1 1 d . . .
F8 F 0.8261(2) 0.05040(15) 0.45536(14) 0.0422(5) Uani 1 1 d . . .
F9 F 0.8990(2) 0.16966(14) 0.61738(15) 0.0408(4) Uani 1 1 d . . .
C1 C 1.1332(3) 0.3963(2) 0.9038(2) 0.0250(5) Uani 1 1 d D A 1
F1 F 1.0748(7) 0.4680(5) 0.9405(5) 0.0185(10) Uiso 0.34 1 d PD A 1
F2 F 1.2315(4) 0.4627(5) 0.8849(5) 0.0126(7) Uiso 0.34 1 d PD A 1
F3 F 1.0488(9) 0.3313(7) 0.7930(7) 0.0306(11) Uiso 0.34 1 d PD A 1
F1X F 1.0349(7) 0.4416(6) 0.9222(6) 0.043(2) Uiso 0.34 1 d PD A 2
F2X F 1.2161(5) 0.4891(5) 0.9132(5) 0.0306(11) Uiso 0.34 1 d PD A 2
F3X F 1.0715(7) 0.3446(6) 0.7921(6) 0.0295(17) Uiso 0.34 1 d PD A 2
F1Y F 1.1241(9) 0.4909(7) 0.9487(7) 0.057(2) Uiso 0.32 1 d PD A 3
F2Y F 1.2325(6) 0.4321(6) 0.8605(6) 0.0335(16) Uiso 0.32 1 d PD A 3
F3Y F 1.0321(5) 0.3553(4) 0.8060(4) 0.0126(7) Uiso 0.32 1 d PD A 3

loop_
_atom_site_aniso_label
_atom_site_aniso_U_11
_atom_site_aniso_U_22
_atom_site_aniso_U_33
_atom_site_aniso_U_23
_atom_site_aniso_U_13
_atom_site_aniso_U_12
Li1 0.0143(18) 0.0182(18) 0.0169(18) 0.0043(14) 0.0038(15) 0.0038(14)
Fe1 0.01024(15) 0.01392(15) 0.01081(14) 0.00411(11) 0.00381(11) 0.00129(11)
O1 0.0130(7) 0.0173(8) 0.0184(8) 0.0052(6) 0.0039(6) 0.0017(6)
O2 0.0132(7) 0.0144(7) 0.0128(7) 0.0038(6) 0.0052(6) 0.0009(6)
O3 0.0104(7) 0.0151(7) 0.0112(7) 0.0016(5) 0.0043(6) 0.0017(6)
O4 0.0163(8) 0.0232(8) 0.0194(8) 0.0074(6) 0.0085(6) 0.0053(6)
O5 0.0174(8) 0.0151(7) 0.0104(7) 0.0023(6) 0.0061(6) 0.0021(6)
O6 0.0195(8) 0.0183(8) 0.0162(8) 0.0036(6) 0.0079(6) 0.0052(6)
C2 0.0160(10) 0.0147(10) 0.0139(10) 0.0041(8) 0.0053(8) 0.0004(8)
C3 0.0159(11) 0.0158(10) 0.0194(11) 0.0030(8) 0.0055(9) -0.0026(8)
C4 0.0125(10) 0.0160(10) 0.0150(10) -0.0004(8) 0.0059(8) 0.0016(8)
C5 0.0114(10) 0.0201(11) 0.0177(10) 0.0002(8) 0.0027(8) 0.0022(8)
C6 0.0139(11) 0.0253(13) 0.0399(15) 0.0055(11) 0.0044(11) -0.0023(10)
C7 0.0155(12) 0.0251(13) 0.0520(18) -0.0020(12) 0.0035(12) 0.0061(10)
C8 0.0220(14) 0.071(2) 0.0185(13) -0.0032(13) 0.0025(11) -0.0023(14)
C9 0.0123(10) 0.0183(10) 0.0158(10) 0.0033(8) 0.0071(8) 0.0035(8)
C10 0.0123(9) 0.0142(10) 0.0117(9) 0.0000(7) 0.0062(8) -0.0001(8)
C11 0.0138(10) 0.0187(10) 0.0177(10) 0.0041(8) 0.0083(8) 0.0043(8)
C12 0.0131(10) 0.0171(10) 0.0127(9) 0.0007(8) 0.0026(8) 0.0028(8)
C13 0.0171(11) 0.0197(11) 0.0201(11) 0.0069(9) 0.0068(9) 0.0088(9)
C14 0.0316(14) 0.0253(13) 0.0358(14) 0.0127(11) 0.0213(12) 0.0156(11)
C15 0.0205(12) 0.0308(14) 0.0303(14) 0.0043(11) -0.0017(11) 0.0072(11)
C16 0.0312(14) 0.0279(13) 0.0295(13) 0.0160(11) 0.0170(11) 0.0157(11)
C17 0.0404(15) 0.0194(11) 0.0138(10) 0.0042(9) 0.0084(10) 0.0084(10)
C18 0.0142(10) 0.0182(10) 0.0112(9) 0.0042(8) 0.0043(8) 0.0028(8)
C19 0.0193(11) 0.0181(11) 0.0154(10) 0.0022(8) 0.0068(9) 0.0043(9)
C20 0.0092(9) 0.0173(10) 0.0163(10) -0.0008(8) 0.0048(8) 0.0002(8)
C21 0.0171(11) 0.0175(11) 0.0208(11) -0.0017(8) 0.0073(9) 0.0046(8)
C22 0.0396(16) 0.0305(14) 0.0231(13) -0.0063(11) 0.0057(12) 0.0144(12)
C23 0.0474(18) 0.0194(13) 0.0473(18) -0.0026(12) 0.0268(15) -0.0020(12)
C24 0.0220(13) 0.0335(15) 0.0426(16) -0.0087(12) 0.0073(12) 0.0123(11)
F4 0.0145(7) 0.0403(9) 0.0323(8) 0.0173(7) 0.0124(6) 0.0027(6)
F5 0.0438(9) 0.0270(8) 0.0359(9) 0.0185(7) 0.0299(8) 0.0207(7)
F6 0.0390(9) 0.0308(8) 0.0145(7) -0.0008(6) 0.0128(6) -0.0042(7)
F7 0.0434(10) 0.0464(11) 0.0339(9) 0.0137(8) 0.0075(8) 0.0286(9)
F8 0.0832(14) 0.0360(9) 0.0167(7) 0.0122(7) 0.0244(9) 0.0242(9)
F9 0.0677(13) 0.0192(8) 0.0288(9) 0.0073(6) 0.0166(9) -0.0008(8)
C1 0.0227(12) 0.0207(12) 0.0217(12) 0.0079(9) 0.0010(10) -0.0017(9)

loop_
_atom_type_symbol
_atom_type_description
_atom_type_scat_dispersion_real
_atom_type_scat_dispersion_imag
_atom_type_scat_source
C C 0.0033 0.0016 'International Tables Vol C Tables 4.2.6.8 and 6.1.1.4'
H H 0.0000 0.0000 'International Tables Vol C Tables 4.2.6.8 and 6.1.1.4'
Li Li -0.0003 0.0001 'International Tables Vol C Tables 4.2.6.8 and 6.1.1.4'
O O 0.0106 0.0060 'International Tables Vol C Tables 4.2.6.8 and 6.1.1.4'
F F 0.0171 0.0103 'International Tables Vol C Tables 4.2.6.8 and 6.1.1.4'
Fe Fe 0.3463 0.8444 'International Tables Vol C Tables 4.2.6.8 and 6.1.1.4'

loop_
_geom_angle_atom_site_label_1
_geom_angle_atom_site_label_2
_geom_angle_atom_site_label_3
_geom_angle
_geom_angle_site_symmetry_1
_geom_angle_site_symmetry_3
O4 Li1 O2 117.6(2) . .
O4 Li1 O5 114.2(2) . .
O2 Li1 O5 128.2(2) . .
O4 Li1 O3 97.14(18) . .
O2 Li1 O3 87.88(16) . .
O5 Li1 O3 88.12(16) . .
O4 Li1 Fe1 121.16(18) . 2_757
O2 Li1 Fe1 107.93(16) . 2_757
O5 Li1 Fe1 41.31(9) . 2_757
O3 Li1 Fe1 48.21(9) . 2_757
O1 Fe1 O5 95.34(6) . 2_757
O1 Fe1 O2 86.03(6) . .
O5 Fe1 O2 177.96(6) 2_757 .
O1 Fe1 O6 92.83(7) . 2_757
O5 Fe1 O6 86.28(6) 2_757 2_757
O2 Fe1 O6 92.14(6) . 2_757
O1 Fe1 O3 163.86(6) . .
O5 Fe1 O3 97.00(6) 2_757 .
O2 Fe1 O3 81.93(6) . .
O6 Fe1 O3 98.30(6) 2_757 .
O1 Fe1 O3 92.79(6) . 2_757
O5 Fe1 O3 80.99(6) 2_757 2_757
O2 Fe1 O3 100.48(6) . 2_757
O6 Fe1 O3 166.51(6) 2_757 2_757
O3 Fe1 O3 78.95(6) . 2_757
O1 Fe1 Li1 103.19(9) . 2_757
O5 Fe1 Li1 38.71(9) 2_757 2_757
O2 Fe1 Li1 142.39(9) . 2_757
O6 Fe1 Li1 123.11(9) 2_757 2_757
O3 Fe1 Li1 80.43(8) . 2_757
O3 Fe1 Li1 43.52(8) 2_757 2_757
C4 O1 Fe1 131.60(15) . .
C2 O2 Li1 136.17(18) . .
C2 O2 Fe1 124.94(14) . .
Li1 O2 Fe1 97.79(13) . .
C10 O3 Li1 114.33(17) . .
C10 O3 Fe1 129.30(13) . .
Li1 O3 Fe1 88.07(12) . .
C10 O3 Fe1 123.22(13) . 2_757
Li1 O3 Fe1 88.28(12) . 2_757
Fe1 O3 Fe1 101.05(6) . 2_757
C12 O4 Li1 128.59(19) . .
C18 O5 Li1 136.26(18) . .
C18 O5 Fe1 123.44(14) . 2_757
Li1 O5 Fe1 99.99(13) . 2_757
C20 O6 Fe1 130.13(15) . 2_757
O2 C2 C3 129.1(2) . .
O2 C2 C1 112.73(19) . .
C3 C2 C1 118.2(2) . .
C2 C3 C4 123.3(2) . .
C2 C3 H3 118.3 . .
C4 C3 H3 118.3 . .
O1 C4 C3 122.2(2) . .
O1 C4 C5 115.94(19) . .
C3 C4 C5 121.90(19) . .
C8 C5 C4 107.6(2) . .
C8 C5 C6 109.6(2) . .
C4 C5 C6 113.59(19) . .
C8 C5 C7 110.0(2) . .
C4 C5 C7 107.00(19) . .
C6 C5 C7 108.9(2) . .
C5 C6 H6A 109.5 . .
C5 C6 H6B 109.5 . .
H6A C6 H6B 109.5 . .
C5 C6 H6C 109.5 . .
H6A C6 H6C 109.5 . .
H6B C6 H6C 109.5 . .
C5 C7 H7A 109.5 . .
C5 C7 H7B 109.5 . .
H7A C7 H7B 109.5 . .
C5 C7 H7C 109.5 . .
H7A C7 H7C 109.5 . .
H7B C7 H7C 109.5 . .
C5 C8 H8A 109.5 . .
C5 C8 H8B 109.5 . .
H8A C8 H8B 109.5 . .
C5 C8 H8C 109.5 . .
H8A C8 H8C 109.5 . .
H8B C8 H8C 109.5 . .
F5 C9 F6 106.65(18) . .
F5 C9 F4 106.66(18) . .
F6 C9 F4 106.12(18) . .
F5 C9 C10 112.99(18) . .
F6 C9 C10 111.10(18) . .
F4 C9 C10 112.86(18) . .
O3 C10 C11 130.2(2) . .
O3 C10 C9 114.80(18) . .
C11 C10 C9 114.95(19) . .
C10 C11 C12 126.8(2) . .
C10 C11 H11 116.6 . .
C12 C11 H11 116.6 . .
O4 C12 C11 122.7(2) . .
O4 C12 C13 119.0(2) . .
C11 C12 C13 118.33(19) . .
C16 C13 C14 109.5(2) . .
C16 C13 C12 108.93(19) . .
C14 C13 C12 112.37(19) . .
C16 C13 C15 110.1(2) . .
C14 C13 C15 110.1(2) . .
C12 C13 C15 105.79(19) . .
C13 C14 H14A 109.5 . .
C13 C14 H14B 109.5 . .
H14A C14 H14B 109.5 . .
C13 C14 H14C 109.5 . .
H14A C14 H14C 109.5 . .
H14B C14 H14C 109.5 . .
C13 C15 H15A 109.5 . .
C13 C15 H15B 109.5 . .
H15A C15 H15B 109.5 . .
C13 C15 H15C 109.5 . .
H15A C15 H15C 109.5 . .
H15B C15 H15C 109.5 . .
C13 C16 H16A 109.5 . .
C13 C16 H16B 109.5 . .
H16A C16 H16B 109.5 . .
C13 C16 H16C 109.5 . .
H16A C16 H16C 109.5 . .
H16B C16 H16C 109.5 . .
F8 C17 F9 107.9(2) . .
F8 C17 F7 107.0(2) . .
F9 C17 F7 106.3(2) . .
F8 C17 C18 113.7(2) . .
F9 C17 C18 111.1(2) . .
F7 C17 C18 110.5(2) . .
O5 C18 C19 129.3(2) . .
O5 C18 C17 112.35(19) . .
C19 C18 C17 118.4(2) . .
C18 C19 C20 123.6(2) . .
C18 C19 H19 118.2 . .
C20 C19 H19 118.2 . .
O6 C20 C19 122.2(2) . .
O6 C20 C21 116.8(2) . .
C19 C20 C21 121.0(2) . .
C23 C21 C20 108.4(2) . .
C23 C21 C22 109.8(2) . .
C20 C21 C22 113.7(2) . .
C23 C21 C24 109.6(2) . .
C20 C21 C24 106.26(19) . .
C22 C21 C24 109.0(2) . .
C21 C22 H22A 109.5 . .
C21 C22 H22B 109.5 . .
H22A C22 H22B 109.5 . .
C21 C22 H22C 109.5 . .
H22A C22 H22C 109.5 . .
H22B C22 H22C 109.5 . .
C21 C23 H23A 109.5 . .
C21 C23 H23B 109.5 . .
H23A C23 H23B 109.5 . .
C21 C23 H23C 109.5 . .
H23A C23 H23C 109.5 . .
H23B C23 H23C 109.5 . .
C21 C24 H24A 109.5 . .
C21 C24 H24B 109.5 . .
H24A C24 H24B 109.5 . .
C21 C24 H24C 109.5 . .
H24A C24 H24C 109.5 . .
H24B C24 H24C 109.5 . .
F1 C1 F2 106.5(4) . .
F1 C1 F3 111.9(5) . .
F2 C1 F3 107.7(5) . .
F1 C1 C2 110.4(3) . .
F2 C1 C2 113.5(3) . .
F3 C1 C2 106.9(4) . .

loop_
_geom_bond_atom_site_label_1
_geom_bond_atom_site_label_2
_geom_bond_distance
_geom_bond_site_symmetry_2
Li1 O4 1.838(4) .
Li1 O2 1.919(4) .
Li1 O5 1.932(4) .
Li1 O3 2.096(4) .
Li1 Fe1 3.043(4) 2_757
Fe1 O1 2.0305(16) .
Fe1 O5 2.0392(15) 2_757
Fe1 O2 2.0466(15) .
Fe1 O6 2.0511(16) 2_757
Fe1 O3 2.2030(15) .
Fe1 O3 2.2693(15) 2_757
Fe1 Li1 3.043(4) 2_757
O1 C4 1.252(3) .
O2 C2 1.279(3) .
O3 C10 1.310(3) .
O3 Fe1 2.2694(15) 2_757
O4 C12 1.229(3) .
O5 C18 1.288(3) .
O5 Fe1 2.0392(15) 2_757
O6 C20 1.243(3) .
O6 Fe1 2.0511(16) 2_757
C2 C3 1.365(3) .
C2 C1 1.530(3) .
C3 C4 1.426(3) .
C3 H3 0.9500 .
C4 C5 1.525(3) .
C5 C8 1.524(4) .
C5 C6 1.526(3) .
C5 C7 1.528(3) .
C6 H6A 0.9800 .
C6 H6B 0.9800 .
C6 H6C 0.9800 .
C7 H7A 0.9800 .
C7 H7B 0.9800 .
C7 H7C 0.9800 .
C8 H8A 0.9800 .
C8 H8B 0.9800 .
C8 H8C 0.9800 .
C9 F5 1.324(3) .
C9 F6 1.330(3) .
C9 F4 1.339(2) .
C9 C10 1.534(3) .
C10 C11 1.353(3) .
C11 C12 1.459(3) .
C11 H11 0.9500 .
C12 C13 1.532(3) .
C13 C16 1.529(3) .
C13 C14 1.530(3) .
C13 C15 1.534(4) .
C14 H14A 0.9800 .
C14 H14B 0.9800 .
C14 H14C 0.9800 .
C15 H15A 0.9800 .
C15 H15B 0.9800 .
C15 H15C 0.9800 .
C16 H16A 0.9800 .
C16 H16B 0.9800 .
C16 H16C 0.9800 .
C17 F8 1.328(3) .
C17 F9 1.330(3) .
C17 F7 1.338(3) .
C17 C18 1.526(3) .
C18 C19 1.360(3) .
C19 C20 1.433(3) .
C19 H19 0.9500 .
C20 C21 1.530(3) .
C21 C23 1.525(4) .
C21 C22 1.531(3) .
C21 C24 1.533(3) .
C22 H22A 0.9800 .
C22 H22B 0.9800 .
C22 H22C 0.9800 .
C23 H23A 0.9800 .
C23 H23B 0.9800 .
C23 H23C 0.9800 .
C24 H24A 0.9800 .
C24 H24B 0.9800 .
C24 H24C 0.9800 .
C1 F1 1.329(5) .
C1 F2 1.351(5) .
C1 F3 1.396(7) .
